data_4028205
loop_
_publ_author_name
'Tomohiro Igarashi'
'Shigeru Arai'
'Atsushi Nishida'

_publ_section_title
;
 AntiCarbocyanative Cyclization of Enynes under Nickel Catalysis
;
_journal_name_full 'Journal of Organic Chemistry'
_journal_page_first 4366
_journal_page_last 4372
_journal_paper_doi 10.1021/jo400342y
_journal_volume 78
_journal_year 2013
_chemical_formula_sum 'C28 H35 N O5 S2 Si2'
_chemical_formula_weight 585.87
_chemical_name_systematic
; 
 ? 
;
_space_group_IT_number 14
_symmetry_cell_setting monoclinic
_symmetry_space_group_name_Hall '-P 2yn'
_symmetry_space_group_name_H-M 'P 1 21/n 1'
_atom_sites_solution_hydrogens geom
_atom_sites_solution_primary direct
_atom_sites_solution_secondary difmap
_audit_creation_method SHELXL-97
_cell_angle_alpha 90.00
_cell_angle_beta 92.2980(10)
_cell_angle_gamma 90.00
_cell_formula_units_Z 8
_cell_length_a 11.6475(11)
_cell_length_b 18.5320(18)
_cell_length_c 23.269(2)
_cell_measurement_reflns_used 3511
_cell_measurement_temperature 173
_cell_measurement_theta_max 26.70
_cell_measurement_theta_min 2.27
_cell_volume 5018.6(8)
_computing_cell_refinement 'APEX2 (Bruker AXS, 2006)'
_computing_data_collection 'APEX2 (Bruker AXS, 2006)'
_computing_data_reduction 'SAINT (Bruker AXS, 2004)'
_computing_molecular_graphics 'XSHEL (Bruker AXS,2002)'
_computing_publication_material 'XCIF (Bruker AXS, 2001)'
_computing_structure_refinement 'SHELXL-97 (Sheldrick, 1997)'
_computing_structure_solution 'SHELXS-97 (Sheldrick, 1997)'
_diffrn_ambient_temperature 173
_diffrn_detector_area_resol_mean 8.333
_diffrn_measured_fraction_theta_full 0.977
_diffrn_measured_fraction_theta_max 0.977
_diffrn_measurement_device_type 'Bruker APEXII CCD area detector'
_diffrn_measurement_method 'phi and omega scans'
_diffrn_radiation_monochromator graphite
_diffrn_radiation_source 'fine-focus sealed tube'
_diffrn_radiation_type MoK\a
_diffrn_radiation_wavelength 0.71073
_diffrn_reflns_av_R_equivalents 0.0448
_diffrn_reflns_av_sigmaI/netI 0.0660
_diffrn_reflns_limit_h_max 13
_diffrn_reflns_limit_h_min -15
_diffrn_reflns_limit_k_max 18
_diffrn_reflns_limit_k_min -24
_diffrn_reflns_limit_l_max 29
_diffrn_reflns_limit_l_min -29
_diffrn_reflns_number 27907
_diffrn_reflns_theta_full 27.54
_diffrn_reflns_theta_max 27.54
_diffrn_reflns_theta_min 1.41
_exptl_absorpt_coefficient_mu 0.352
_exptl_absorpt_correction_T_max 0.9656
_exptl_absorpt_correction_T_min 0.8719
_exptl_absorpt_correction_type empirical
_exptl_absorpt_process_details
;
SADABS Sheldrick 1996
;
_exptl_crystal_colour colorless
_exptl_crystal_density_diffrn 1.551
_exptl_crystal_description prismatic
_exptl_crystal_F_000 2480
_exptl_crystal_size_max 0.40
_exptl_crystal_size_mid 0.20
_exptl_crystal_size_min 0.10
_refine_diff_density_max 0.509
_refine_diff_density_min -0.607
_refine_diff_density_rms 0.197
_refine_ls_extinction_method none
_refine_ls_goodness_of_fit_ref 0.928
_refine_ls_hydrogen_treatment constr
_refine_ls_matrix_type full
_refine_ls_number_parameters 539
_refine_ls_number_reflns 11303
_refine_ls_number_restraints 0
_refine_ls_restrained_S_all 0.928
_refine_ls_R_factor_all 0.1073
_refine_ls_R_factor_gt 0.0513
_refine_ls_shift/su_max 1.463
_refine_ls_shift/su_mean 0.020
_refine_ls_structure_factor_coef Fsqd
_refine_ls_weighting_details 'calc w=1/[\s^2^(Fo^2^)+(0.1000P)^2^+0.0861P] where P=(Fo^2^+2Fc^2^)/3'
_refine_ls_weighting_scheme calc
_refine_ls_wR_factor_gt 0.1357
_refine_ls_wR_factor_ref 0.1792
_reflns_number_gt 6330
_reflns_number_total 11303
_reflns_threshold_expression >2sigma(I)
_cod_data_source_file jo400342y_Z-2b.cif
_cod_data_source_block hoshi111205x6-m
_cod_original_cell_volume 5018.7(8)
_cod_original_sg_symbol_H-M 'P 1 21/n 1 '
_cod_database_code 4028205

loop_
_symmetry_equiv_pos_as_xyz
'x, y, z'
'-x+1/2, y+1/2, -z+1/2'
'-x, -y, -z'
'x-1/2, -y-1/2, z-1/2'

loop_
_atom_site_label
_atom_site_type_symbol
_atom_site_fract_x
_atom_site_fract_y
_atom_site_fract_z
_atom_site_U_iso_or_equiv
_atom_site_adp_type
_atom_site_occupancy
_atom_site_symmetry_multiplicity
_atom_site_calc_flag
_atom_site_refinement_flags
C1 C 0.1828(4) 0.3652(2) 0.52780(15) 0.0783(12) Uani 1 1 d .
H1A H 0.1269 0.3723 0.4957 0.117 Uiso 1 1 calc R
H1B H 0.1856 0.3139 0.5381 0.117 Uiso 1 1 calc R
H1C H 0.2589 0.3810 0.5164 0.117 Uiso 1 1 calc R
C2 C 0.1471(3) 0.40890(18) 0.57899(13) 0.0494(8) Uani 1 1 d .
C3 C 0.1449(3) 0.48327(17) 0.57720(12) 0.0478(8) Uani 1 1 d .
H3 H 0.1635 0.5071 0.5426 0.057 Uiso 1 1 calc R
C4 C 0.1163(2) 0.52424(15) 0.62417(12) 0.0394(7) Uani 1 1 d .
H4 H 0.1171 0.5754 0.6223 0.047 Uiso 1 1 calc R
C5 C 0.0863(2) 0.48932(13) 0.67417(11) 0.0311(6) Uani 1 1 d .
C6 C 0.0839(2) 0.41428(14) 0.67638(12) 0.0379(6) Uani 1 1 d .
H6 H 0.0610 0.3904 0.7102 0.045 Uiso 1 1 calc R
C7 C 0.1155(3) 0.37440(16) 0.62871(13) 0.0466(8) Uani 1 1 d .
H7 H 0.1153 0.3232 0.6304 0.056 Uiso 1 1 calc R
C8 C 0.2709(2) 0.58630(13) 0.75941(11) 0.0341(6) Uani 1 1 d .
H8A H 0.2522 0.6383 0.7569 0.041 Uiso 1 1 calc R
H8B H 0.2990 0.5698 0.7220 0.041 Uiso 1 1 calc R
C9 C 0.3587(2) 0.57103(13) 0.80841(11) 0.0350(6) Uani 1 1 d .
H9 H 0.4385 0.5745 0.7943 0.042 Uiso 1 1 calc R
C10 C 0.3324(2) 0.49414(13) 0.82531(10) 0.0297(6) Uani 1 1 d .
C11 C 0.2111(2) 0.47593(13) 0.80449(12) 0.0348(6) Uani 1 1 d .
H11A H 0.2105 0.4355 0.7767 0.042 Uiso 1 1 calc R
H11B H 0.1629 0.4630 0.8370 0.042 Uiso 1 1 calc R
C12 C 0.3441(3) 0.62225(15) 0.85904(13) 0.0525(8) Uani 1 1 d .
H12A H 0.2645 0.6203 0.8711 0.079 Uiso 1 1 calc R
H12B H 0.3624 0.6716 0.8473 0.079 Uiso 1 1 calc R
H12C H 0.3961 0.6077 0.8911 0.079 Uiso 1 1 calc R
C13 C 0.4048(2) 0.44816(13) 0.85355(11) 0.0291(6) Uani 1 1 d .
C14 C 0.5187(2) 0.47615(14) 0.86637(11) 0.0360(6) Uani 1 1 d .
C15 C 0.4075(4) 0.4033(3) 0.99682(14) 0.0928(15) Uani 1 1 d .
H15A H 0.4153 0.4531 0.9834 0.139 Uiso 1 1 calc R
H15B H 0.4827 0.3795 0.9972 0.139 Uiso 1 1 calc R
H15C H 0.3786 0.4034 1.0358 0.139 Uiso 1 1 calc R
C16 C 0.3231(3) 0.36251(18) 0.95635(11) 0.0476(8) Uani 1 1 d .
H16 H 0.3155 0.3126 0.9722 0.057 Uiso 1 1 calc R
C17 C 0.2046(3) 0.3973(2) 0.95693(14) 0.0690(10) Uani 1 1 d .
H17A H 0.1809 0.4017 0.9967 0.103 Uiso 1 1 calc R
H17B H 0.1492 0.3673 0.9350 0.103 Uiso 1 1 calc R
H17C H 0.2076 0.4453 0.9394 0.103 Uiso 1 1 calc R
C18 C 0.2387(3) 0.23053(14) 0.86089(12) 0.0450(7) Uani 1 1 d .
H18A H 0.1776 0.2079 0.8370 0.067 Uiso 1 1 calc R
H18B H 0.2116 0.2382 0.8998 0.067 Uiso 1 1 calc R
H18C H 0.3063 0.1990 0.8627 0.067 Uiso 1 1 calc R
C19 C 0.2707(2) 0.30312(13) 0.83465(10) 0.0286(5) Uani 1 1 d .
H19 H 0.1991 0.3330 0.8327 0.034 Uiso 1 1 calc R
C20 C 0.3073(2) 0.29293(15) 0.77259(11) 0.0396(7) Uani 1 1 d .
H20A H 0.3667 0.2555 0.7716 0.059 Uiso 1 1 calc R
H20B H 0.3380 0.3385 0.7583 0.059 Uiso 1 1 calc R
H20C H 0.2407 0.2783 0.7483 0.059 Uiso 1 1 calc R
C21 C 0.5304(3) 0.23588(19) 0.91391(19) 0.0838(14) Uani 1 1 d .
H21A H 0.4880 0.2012 0.8893 0.126 Uiso 1 1 calc R
H21B H 0.4952 0.2384 0.9514 0.126 Uiso 1 1 calc R
H21C H 0.6105 0.2202 0.9192 0.126 Uiso 1 1 calc R
C22 C 0.5263(2) 0.31046(15) 0.88555(12) 0.0404(7) Uani 1 1 d .
H22 H 0.5758 0.3425 0.9107 0.048 Uiso 1 1 calc R
C23 C 0.5832(3) 0.30686(18) 0.82848(14) 0.0548(8) Uani 1 1 d .
H23A H 0.6648 0.2955 0.8349 0.082 Uiso 1 1 calc R
H23B H 0.5752 0.3535 0.8089 0.082 Uiso 1 1 calc R
H23C H 0.5463 0.2692 0.8046 0.082 Uiso 1 1 calc R
C24 C 0.3265(4) 0.1062(2) 0.47950(15) 0.0823(13) Uani 1 1 d .
H24A H 0.3893 0.0730 0.4901 0.123 Uiso 1 1 calc R
H24B H 0.2567 0.0786 0.4697 0.123 Uiso 1 1 calc R
H24C H 0.3125 0.1383 0.5120 0.123 Uiso 1 1 calc R
C25 C 0.3592(3) 0.15100(17) 0.42779(13) 0.0483(8) Uani 1 1 d .
C26 C 0.3620(3) 0.22557(17) 0.42991(12) 0.0479(8) Uani 1 1 d .
H26 H 0.3446 0.2493 0.4647 0.057 Uiso 1 1 calc R
C27 C 0.3894(2) 0.26626(15) 0.38282(11) 0.0376(6) Uani 1 1 d .
H27 H 0.3909 0.3174 0.3851 0.045 Uiso 1 1 calc R
C28 C 0.4148(2) 0.23151(13) 0.33178(11) 0.0314(6) Uani 1 1 d .
C29 C 0.4139(2) 0.15643(14) 0.32928(12) 0.0370(6) Uani 1 1 d .
H29 H 0.4334 0.1326 0.2949 0.044 Uiso 1 1 calc R
C30 C 0.3846(3) 0.11650(15) 0.37668(13) 0.0449(7) Uani 1 1 d .
H30 H 0.3817 0.0653 0.3744 0.054 Uiso 1 1 calc R
C31 C 0.2343(2) 0.33288(13) 0.24189(11) 0.0343(6) Uani 1 1 d .
H31A H 0.2568 0.3844 0.2441 0.041 Uiso 1 1 calc R
H31B H 0.2008 0.3184 0.2786 0.041 Uiso 1 1 calc R
C32 C 0.1508(2) 0.31887(12) 0.19088(11) 0.0319(6) Uani 1 1 d .
H32 H 0.0697 0.3248 0.2026 0.038 Uiso 1 1 calc R
C33 C 0.1739(2) 0.24098(13) 0.17551(10) 0.0271(5) Uani 1 1 d .
C34 C 0.2907(2) 0.21973(13) 0.20031(11) 0.0323(6) Uani 1 1 d .
H34A H 0.2846 0.1802 0.2286 0.039 Uiso 1 1 calc R
H34B H 0.3420 0.2043 0.1697 0.039 Uiso 1 1 calc R
C35 C 0.1747(3) 0.36836(15) 0.14036(13) 0.0526(8) Uani 1 1 d .
H35A H 0.2556 0.3642 0.1308 0.079 Uiso 1 1 calc R
H35B H 0.1580 0.4184 0.1508 0.079 Uiso 1 1 calc R
H35C H 0.1258 0.3543 0.1070 0.079 Uiso 1 1 calc R
C36 C 0.1029(2) 0.19702(13) 0.14441(10) 0.0288(5) Uani 1 1 d .
C37 C -0.0060(2) 0.22851(14) 0.12565(12) 0.0403(7) Uani 1 1 d .
C38 C 0.1966(2) 0.03493(15) 0.22275(11) 0.0410(7) Uani 1 1 d .
H38A H 0.1386 -0.0035 0.2214 0.061 Uiso 1 1 calc R
H38B H 0.1633 0.0789 0.2386 0.061 Uiso 1 1 calc R
H38C H 0.2626 0.0197 0.2472 0.061 Uiso 1 1 calc R
C39 C 0.2361(2) 0.05019(13) 0.16133(11) 0.0311(6) Uani 1 1 d .
H39 H 0.3063 0.0811 0.1653 0.037 Uiso 1 1 calc R
C40 C 0.2722(2) -0.02083(14) 0.13258(13) 0.0461(7) Uani 1 1 d .
H40A H 0.3325 -0.0442 0.1565 0.069 Uiso 1 1 calc R
H40B H 0.3014 -0.0104 0.0946 0.069 Uiso 1 1 calc R
H40C H 0.2056 -0.0530 0.1284 0.069 Uiso 1 1 calc R
C41 C -0.0800(3) 0.06122(18) 0.16987(13) 0.0530(8) Uani 1 1 d .
H41A H -0.1608 0.0474 0.1637 0.079 Uiso 1 1 calc R
H41B H -0.0756 0.1101 0.1858 0.079 Uiso 1 1 calc R
H41C H -0.0420 0.0274 0.1969 0.079 Uiso 1 1 calc R
C42 C -0.0202(2) 0.05918(13) 0.11259(11) 0.0310(6) Uani 1 1 d .
H42 H -0.0683 0.0892 0.0852 0.037 Uiso 1 1 calc R
C43 C -0.0238(2) -0.01729(15) 0.08871(13) 0.0446(7) Uani 1 1 d .
H43A H 0.0144 -0.0501 0.1164 0.067 Uiso 1 1 calc R
H43B H 0.0158 -0.0187 0.0524 0.067 Uiso 1 1 calc R
H43C H -0.1039 -0.0322 0.0820 0.067 Uiso 1 1 calc R
C44 C 0.0983(3) 0.16134(16) 0.00336(12) 0.0524(8) Uani 1 1 d .
H44A H 0.1016 0.2113 0.0172 0.079 Uiso 1 1 calc R
H44B H 0.0195 0.1432 0.0053 0.079 Uiso 1 1 calc R
H44C H 0.1221 0.1596 -0.0365 0.079 Uiso 1 1 calc R
C45 C 0.1795(2) 0.11416(15) 0.04127(11) 0.0378(6) Uani 1 1 d .
H45 H 0.1811 0.0653 0.0231 0.045 Uiso 1 1 calc R
C46 C 0.3029(3) 0.14451(18) 0.04083(14) 0.0575(9) Uani 1 1 d .
H46A H 0.3272 0.1477 0.0011 0.086 Uiso 1 1 calc R
H46B H 0.3550 0.1124 0.0628 0.086 Uiso 1 1 calc R
H46C H 0.3047 0.1926 0.0583 0.086 Uiso 1 1 calc R
N1 N 0.17057(18) 0.54335(11) 0.77665(9) 0.0308(5) Uani 1 1 d .
N2 N 0.6107(2) 0.49490(14) 0.87653(12) 0.0536(7) Uani 1 1 d .
N3 N 0.33288(17) 0.28663(11) 0.22824(9) 0.0312(5) Uani 1 1 d .
N4 N -0.0927(2) 0.25023(15) 0.10920(13) 0.0663(9) Uani 1 1 d .
O1 O 0.03131(16) 0.61225(9) 0.71695(8) 0.0414(5) Uani 1 1 d .
O2 O -0.02729(15) 0.50010(10) 0.76679(8) 0.0427(5) Uani 1 1 d .
O3 O 0.52941(15) 0.24184(10) 0.23939(8) 0.0411(5) Uani 1 1 d .
O4 O 0.47203(16) 0.35485(9) 0.28894(8) 0.0408(5) Uani 1 1 d .
S1 S 0.05510(6) 0.53998(3) 0.73542(3) 0.03283(18) Uani 1 1 d .
S2 S 0.44708(5) 0.28239(3) 0.27046(3) 0.03224(17) Uani 1 1 d .
Si1 Si 0.37853(6) 0.35329(4) 0.88200(3) 0.02781(18) Uani 1 1 d .
Si2 Si 0.12689(6) 0.10198(4) 0.11612(3) 0.02584(17) Uani 1 1 d .

loop_
_atom_site_aniso_label
_atom_site_aniso_U_11
_atom_site_aniso_U_22
_atom_site_aniso_U_33
_atom_site_aniso_U_23
_atom_site_aniso_U_13
_atom_site_aniso_U_12
C1 0.089(3) 0.085(3) 0.060(2) -0.037(2) -0.002(2) 0.005(2)
C2 0.0481(19) 0.056(2) 0.0437(18) -0.0170(16) -0.0057(15) 0.0037(15)
C3 0.0528(19) 0.056(2) 0.0344(16) -0.0020(15) 0.0050(14) -0.0040(15)
C4 0.0396(16) 0.0373(16) 0.0415(16) 0.0063(13) 0.0035(13) -0.0031(12)
C5 0.0263(13) 0.0300(14) 0.0370(14) -0.0010(12) 0.0011(11) -0.0010(11)
C6 0.0350(15) 0.0322(15) 0.0462(16) 0.0033(13) -0.0014(13) -0.0043(12)
C7 0.0507(19) 0.0358(16) 0.0526(19) -0.0059(14) -0.0083(15) -0.0023(14)
C8 0.0390(15) 0.0222(13) 0.0413(15) 0.0058(12) 0.0051(12) -0.0013(11)
C9 0.0360(15) 0.0255(14) 0.0435(16) 0.0036(12) 0.0013(13) -0.0029(11)
C10 0.0358(15) 0.0247(13) 0.0289(13) -0.0015(11) 0.0052(11) 0.0002(11)
C11 0.0351(15) 0.0263(14) 0.0426(15) 0.0100(12) -0.0017(12) -0.0002(11)
C12 0.074(2) 0.0289(16) 0.0534(19) -0.0059(14) -0.0091(17) 0.0012(15)
C13 0.0277(13) 0.0294(14) 0.0304(13) -0.0025(11) 0.0026(11) -0.0030(11)
C14 0.0376(16) 0.0308(15) 0.0396(15) 0.0015(12) 0.0009(13) -0.0039(12)
C15 0.111(3) 0.133(4) 0.0343(19) -0.028(2) 0.010(2) -0.053(3)
C16 0.058(2) 0.055(2) 0.0299(15) -0.0007(14) 0.0071(14) -0.0123(15)
C17 0.085(3) 0.079(3) 0.0459(19) -0.0010(18) 0.0325(19) 0.014(2)
C18 0.0552(19) 0.0301(15) 0.0490(17) 0.0126(13) -0.0062(15) -0.0111(13)
C19 0.0301(14) 0.0240(13) 0.0317(13) 0.0057(11) 0.0015(11) -0.0017(10)
C20 0.0423(16) 0.0396(16) 0.0369(15) -0.0033(13) 0.0017(13) -0.0041(13)
C21 0.044(2) 0.071(3) 0.136(4) 0.061(3) -0.008(2) 0.0068(18)
C22 0.0334(15) 0.0354(16) 0.0518(18) 0.0133(13) -0.0054(13) -0.0031(12)
C23 0.0372(17) 0.057(2) 0.071(2) -0.0066(17) 0.0054(16) 0.0123(15)
C24 0.108(3) 0.084(3) 0.055(2) 0.021(2) 0.007(2) -0.019(2)
C25 0.0508(19) 0.0496(19) 0.0441(17) 0.0116(15) -0.0045(15) -0.0079(15)
C26 0.0531(19) 0.054(2) 0.0373(16) -0.0058(15) 0.0051(14) -0.0029(15)
C27 0.0392(16) 0.0319(15) 0.0418(16) -0.0090(13) 0.0034(13) -0.0044(12)
C28 0.0259(13) 0.0282(14) 0.0399(15) -0.0030(12) -0.0005(11) -0.0038(10)
C29 0.0365(15) 0.0320(15) 0.0421(15) -0.0039(13) -0.0024(13) 0.0029(12)
C30 0.0541(19) 0.0315(16) 0.0486(18) 0.0013(14) -0.0050(15) -0.0020(13)
C31 0.0398(15) 0.0221(13) 0.0411(15) -0.0089(11) 0.0016(12) 0.0027(11)
C32 0.0353(15) 0.0212(13) 0.0392(15) -0.0043(11) 0.0013(12) 0.0010(10)
C33 0.0326(14) 0.0231(13) 0.0259(12) -0.0024(10) 0.0046(11) 0.0004(10)
C34 0.0335(14) 0.0248(13) 0.0384(15) -0.0101(11) -0.0001(12) -0.0010(11)
C35 0.076(2) 0.0290(16) 0.0520(18) 0.0024(14) -0.0045(17) -0.0028(15)
C36 0.0312(14) 0.0248(13) 0.0304(13) -0.0019(11) 0.0015(11) 0.0025(10)
C37 0.0409(17) 0.0267(15) 0.0525(18) -0.0087(13) -0.0079(14) 0.0039(12)
C38 0.0460(17) 0.0352(16) 0.0414(16) 0.0067(13) -0.0013(13) 0.0030(13)
C39 0.0316(14) 0.0229(13) 0.0386(15) -0.0037(11) -0.0032(12) 0.0007(10)
C40 0.0433(17) 0.0312(15) 0.063(2) -0.0130(14) -0.0054(15) 0.0085(13)
C41 0.0445(18) 0.065(2) 0.0506(19) -0.0156(16) 0.0187(15) -0.0197(15)
C42 0.0289(14) 0.0297(14) 0.0339(14) -0.0005(11) -0.0026(11) -0.0020(11)
C43 0.0406(17) 0.0401(17) 0.0527(18) -0.0132(14) -0.0013(14) -0.0093(13)
C44 0.080(2) 0.0460(19) 0.0313(15) 0.0077(14) 0.0082(16) -0.0057(16)
C45 0.0472(17) 0.0327(15) 0.0340(14) -0.0029(12) 0.0079(13) -0.0055(12)
C46 0.057(2) 0.064(2) 0.0531(19) -0.0015(17) 0.0212(16) -0.0180(17)
N1 0.0328(12) 0.0236(11) 0.0362(12) 0.0058(9) 0.0036(10) 0.0007(9)
N2 0.0428(15) 0.0468(16) 0.0708(18) -0.0022(14) -0.0045(14) -0.0122(12)
N3 0.0323(12) 0.0273(12) 0.0338(12) -0.0084(9) -0.0014(10) -0.0012(9)
N4 0.0525(17) 0.0507(17) 0.094(2) -0.0156(16) -0.0225(16) 0.0163(14)
O1 0.0447(11) 0.0314(10) 0.0485(11) 0.0049(9) 0.0043(9) 0.0153(8)
O2 0.0308(10) 0.0501(12) 0.0480(11) 0.0081(10) 0.0101(9) 0.0018(9)
O3 0.0295(10) 0.0493(12) 0.0448(11) -0.0083(9) 0.0074(9) -0.0016(8)
O4 0.0424(11) 0.0325(11) 0.0474(11) -0.0043(9) 0.0007(9) -0.0157(8)
S1 0.0309(4) 0.0295(4) 0.0385(4) 0.0041(3) 0.0059(3) 0.0060(3)
S2 0.0282(4) 0.0305(4) 0.0381(4) -0.0056(3) 0.0027(3) -0.0067(3)
Si1 0.0296(4) 0.0281(4) 0.0257(4) 0.0039(3) 0.0004(3) -0.0030(3)
Si2 0.0293(4) 0.0226(4) 0.0257(4) -0.0026(3) 0.0020(3) -0.0014(3)

loop_
_atom_type_symbol
_atom_type_description
_atom_type_scat_dispersion_real
_atom_type_scat_dispersion_imag
_atom_type_scat_source
C C 0.0033 0.0016 'International Tables Vol C Tables 4.2.6.8 and 6.1.1.4'
H H 0.0000 0.0000 'International Tables Vol C Tables 4.2.6.8 and 6.1.1.4'
N N 0.0061 0.0033 'International Tables Vol C Tables 4.2.6.8 and 6.1.1.4'
O O 0.0106 0.0060 'International Tables Vol C Tables 4.2.6.8 and 6.1.1.4'
S S 0.1246 0.1234 'International Tables Vol C Tables 4.2.6.8 and 6.1.1.4'
Si Si 0.0817 0.0704 'International Tables Vol C Tables 4.2.6.8 and 6.1.1.4'

loop_
_geom_angle_atom_site_label_1
_geom_angle_atom_site_label_2
_geom_angle_atom_site_label_3
_geom_angle
C2 C1 H1A 109.5
C2 C1 H1B 109.5
H1A C1 H1B 109.5
C2 C1 H1C 109.5
H1A C1 H1C 109.5
H1B C1 H1C 109.5
C3 C2 C7 118.8(3)
C3 C2 C1 121.1(3)
C7 C2 C1 120.1(3)
C2 C3 C4 122.0(3)
C2 C3 H3 119.0
C4 C3 H3 119.0
C3 C4 C5 118.9(3)
C3 C4 H4 120.5
C5 C4 H4 120.5
C4 C5 C6 120.2(3)
C4 C5 S1 119.9(2)
C6 C5 S1 119.9(2)
C5 C6 C7 119.6(3)
C5 C6 H6 120.2
C7 C6 H6 120.2
C2 C7 C6 120.5(3)
C2 C7 H7 119.8
C6 C7 H7 119.8
N1 C8 C9 102.1(2)
N1 C8 H8A 111.3
C9 C8 H8A 111.3
N1 C8 H8B 111.3
C9 C8 H8B 111.3
H8A C8 H8B 109.2
C10 C9 C8 103.4(2)
C10 C9 C12 110.8(2)
C8 C9 C12 111.7(2)
C10 C9 H9 110.3
C8 C9 H9 110.3
C12 C9 H9 110.3
C13 C10 C9 126.3(2)
C13 C10 C11 124.9(2)
C9 C10 C11 108.8(2)
N1 C11 C10 103.3(2)
N1 C11 H11A 111.1
C10 C11 H11A 111.1
N1 C11 H11B 111.1
C10 C11 H11B 111.1
H11A C11 H11B 109.1
C9 C12 H12A 109.5
C9 C12 H12B 109.5
H12A C12 H12B 109.5
C9 C12 H12C 109.5
H12A C12 H12C 109.5
H12B C12 H12C 109.5
C10 C13 C14 115.1(2)
C10 C13 Si1 130.13(19)
C14 C13 Si1 114.71(18)
N2 C14 C13 176.6(3)
C16 C15 H15A 109.5
C16 C15 H15B 109.5
H15A C15 H15B 109.5
C16 C15 H15C 109.5
H15A C15 H15C 109.5
H15B C15 H15C 109.5
C17 C16 C15 110.1(3)
C17 C16 Si1 113.0(2)
C15 C16 Si1 112.0(2)
C17 C16 H16 107.1
C15 C16 H16 107.1
Si1 C16 H16 107.1
C16 C17 H17A 109.5
C16 C17 H17B 109.5
H17A C17 H17B 109.5
C16 C17 H17C 109.5
H17A C17 H17C 109.5
H17B C17 H17C 109.5
C19 C18 H18A 109.5
C19 C18 H18B 109.5
H18A C18 H18B 109.5
C19 C18 H18C 109.5
H18A C18 H18C 109.5
H18B C18 H18C 109.5
C18 C19 C20 110.4(2)
C18 C19 Si1 111.61(17)
C20 C19 Si1 114.03(17)
C18 C19 H19 106.8
C20 C19 H19 106.8
Si1 C19 H19 106.8
C19 C20 H20A 109.5
C19 C20 H20B 109.5
H20A C20 H20B 109.5
C19 C20 H20C 109.5
H20A C20 H20C 109.5
H20B C20 H20C 109.5
C22 C21 H21A 109.5
C22 C21 H21B 109.5
H21A C21 H21B 109.5
C22 C21 H21C 109.5
H21A C21 H21C 109.5
H21B C21 H21C 109.5
C23 C22 C21 109.4(3)
C23 C22 Si1 114.21(19)
C21 C22 Si1 114.1(2)
C23 C22 H22 106.1
C21 C22 H22 106.1
Si1 C22 H22 106.1
C22 C23 H23A 109.5
C22 C23 H23B 109.5
H23A C23 H23B 109.5
C22 C23 H23C 109.5
H23A C23 H23C 109.5
H23B C23 H23C 109.5
C25 C24 H24A 109.5
C25 C24 H24B 109.5
H24A C24 H24B 109.5
C25 C24 H24C 109.5
H24A C24 H24C 109.5
H24B C24 H24C 109.5
C26 C25 C30 118.9(3)
C26 C25 C24 121.5(3)
C30 C25 C24 119.5(3)
C27 C26 C25 121.6(3)
C27 C26 H26 119.2
C25 C26 H26 119.2
C26 C27 C28 119.3(3)
C26 C27 H27 120.4
C28 C27 H27 120.4
C29 C28 C27 119.7(3)
C29 C28 S2 120.1(2)
C27 C28 S2 120.1(2)
C30 C29 C28 120.2(3)
C30 C29 H29 119.9
C28 C29 H29 119.9
C29 C30 C25 120.2(3)
C29 C30 H30 119.9
C25 C30 H30 119.9
N3 C31 C32 102.16(19)
N3 C31 H31A 111.3
C32 C31 H31A 111.3
N3 C31 H31B 111.3
C32 C31 H31B 111.3
H31A C31 H31B 109.2
C33 C32 C31 103.42(19)
C33 C32 C35 110.6(2)
C31 C32 C35 111.5(2)
C33 C32 H32 110.4
C31 C32 H32 110.4
C35 C32 H32 110.4
C36 C33 C34 124.8(2)
C36 C33 C32 126.2(2)
C34 C33 C32 108.95(19)
N3 C34 C33 103.20(19)
N3 C34 H34A 111.1
C33 C34 H34A 111.1
N3 C34 H34B 111.1
C33 C34 H34B 111.1
H34A C34 H34B 109.1
C32 C35 H35A 109.5
C32 C35 H35B 109.5
H35A C35 H35B 109.5
C32 C35 H35C 109.5
H35A C35 H35C 109.5
H35B C35 H35C 109.5
C33 C36 C37 115.4(2)
C33 C36 Si2 130.39(19)
C37 C36 Si2 114.03(17)
N4 C37 C36 176.5(3)
C39 C38 H38A 109.5
C39 C38 H38B 109.5
H38A C38 H38B 109.5
C39 C38 H38C 109.5
H38A C38 H38C 109.5
H38B C38 H38C 109.5
C40 C39 C38 110.0(2)
C40 C39 Si2 112.51(17)
C38 C39 Si2 113.03(18)
C40 C39 H39 107.0
C38 C39 H39 107.0
Si2 C39 H39 107.0
C39 C40 H40A 109.5
C39 C40 H40B 109.5
H40A C40 H40B 109.5
C39 C40 H40C 109.5
H40A C40 H40C 109.5
H40B C40 H40C 109.5
C42 C41 H41A 109.5
C42 C41 H41B 109.5
H41A C41 H41B 109.5
C42 C41 H41C 109.5
H41A C41 H41C 109.5
H41B C41 H41C 109.5
C43 C42 C41 109.5(2)
C43 C42 Si2 114.76(18)
C41 C42 Si2 113.34(17)
C43 C42 H42 106.2
C41 C42 H42 106.2
Si2 C42 H42 106.2
C42 C43 H43A 109.5
C42 C43 H43B 109.5
H43A C43 H43B 109.5
C42 C43 H43C 109.5
H43A C43 H43C 109.5
H43B C43 H43C 109.5
C45 C44 H44A 109.5
C45 C44 H44B 109.5
H44A C44 H44B 109.5
C45 C44 H44C 109.5
H44A C44 H44C 109.5
H44B C44 H44C 109.5
C44 C45 C46 109.9(2)
C44 C45 Si2 112.5(2)
C46 C45 Si2 112.78(19)
C44 C45 H45 107.1
C46 C45 H45 107.1
Si2 C45 H45 107.1
C45 C46 H46A 109.5
C45 C46 H46B 109.5
H46A C46 H46B 109.5
C45 C46 H46C 109.5
H46A C46 H46C 109.5
H46B C46 H46C 109.5
C11 N1 C8 109.36(19)
C11 N1 S1 118.03(16)
C8 N1 S1 120.32(17)
C34 N3 C31 109.53(19)
C34 N3 S2 118.45(16)
C31 N3 S2 121.53(16)
O1 S1 O2 120.66(11)
O1 S1 N1 106.73(11)
O2 S1 N1 105.95(11)
O1 S1 C5 107.48(12)
O2 S1 C5 107.57(12)
N1 S1 C5 107.88(11)
O4 S2 O3 120.58(11)
O4 S2 N3 106.68(11)
O3 S2 N3 105.55(11)
O4 S2 C28 107.75(12)
O3 S2 C28 107.21(12)
N3 S2 C28 108.63(11)
C16 Si1 C19 109.75(12)
C16 Si1 C22 110.07(14)
C19 Si1 C22 113.73(12)
C16 Si1 C13 107.55(13)
C19 Si1 C13 111.37(10)
C22 Si1 C13 104.08(11)
C39 Si2 C45 109.94(12)
C39 Si2 C42 113.72(12)
C45 Si2 C42 109.79(12)
C39 Si2 C36 112.56(11)
C45 Si2 C36 105.45(12)
C42 Si2 C36 104.97(11)

loop_
_geom_bond_atom_site_label_1
_geom_bond_atom_site_label_2
_geom_bond_distance
C1 C2 1.512(4)
C1 H1A 0.9801
C1 H1B 0.9801
C1 H1C 0.9801
C2 C3 1.379(4)
C2 C7 1.385(4)
C3 C4 1.382(4)
C3 H3 0.9500
C4 C5 1.388(4)
C4 H4 0.9500
C5 C6 1.392(3)
C5 S1 1.757(3)
C6 C7 1.394(4)
C6 H6 0.9500
C7 H7 0.9500
C8 N1 1.483(3)
C8 C9 1.526(3)
C8 H8A 0.9900
C8 H8B 0.9900
C9 C10 1.513(3)
C9 C12 1.528(4)
C9 H9 1.0000
C10 C13 1.351(3)
C10 C11 1.513(3)
C11 N1 1.476(3)
C11 H11A 0.9900
C11 H11B 0.9900
C12 H12A 0.9800
C12 H12B 0.9800
C12 H12C 0.9800
C13 C14 1.444(4)
C13 Si1 1.908(3)
C14 N2 1.142(3)
C15 C16 1.534(4)
C15 H15A 0.9800
C15 H15B 0.9800
C15 H15C 0.9800
C16 C17 1.524(5)
C16 Si1 1.879(3)
C16 H16 1.0000
C17 H17A 0.9800
C17 H17B 0.9800
C17 H17C 0.9800
C18 C19 1.530(3)
C18 H18A 0.9800
C18 H18B 0.9800
C18 H18C 0.9800
C19 C20 1.534(3)
C19 Si1 1.883(2)
C19 H19 1.0000
C20 H20A 0.9800
C20 H20B 0.9800
C20 H20C 0.9800
C21 C22 1.532(4)
C21 H21A 0.9800
C21 H21B 0.9800
C21 H21C 0.9800
C22 C23 1.509(4)
C22 Si1 1.895(3)
C22 H22 1.0000
C23 H23A 0.9800
C23 H23B 0.9800
C23 H23C 0.9800
C24 C25 1.523(4)
C24 H24A 0.9800
C24 H24B 0.9800
C24 H24C 0.9800
C25 C26 1.383(4)
C25 C30 1.392(4)
C26 C27 1.378(4)
C26 H26 0.9500
C27 C28 1.393(3)
C27 H27 0.9500
C28 C29 1.393(3)
C28 S2 1.763(3)
C29 C30 1.382(4)
C29 H29 0.9500
C30 H30 0.9500
C31 N3 1.478(3)
C31 C32 1.526(3)
C31 H31A 0.9900
C31 H31B 0.9900
C32 C33 1.514(3)
C32 C35 1.525(4)
C32 H32 1.0000
C33 C36 1.350(3)
C33 C34 1.508(3)
C34 N3 1.475(3)
C34 H34A 0.9900
C34 H34B 0.9900
C35 H35A 0.9800
C35 H35B 0.9800
C35 H35C 0.9800
C36 C37 1.448(4)
C36 Si2 1.905(2)
C37 N4 1.140(3)
C38 C39 1.545(4)
C38 H38A 0.9800
C38 H38B 0.9800
C38 H38C 0.9800
C39 C40 1.542(3)
C39 Si2 1.881(2)
C39 H39 1.0000
C40 H40A 0.9800
C40 H40B 0.9800
C40 H40C 0.9800
C41 C42 1.529(4)
C41 H41A 0.9800
C41 H41B 0.9800
C41 H41C 0.9800
C42 C43 1.522(3)
C42 Si2 1.887(3)
C42 H42 1.0000
C43 H43A 0.9800
C43 H43B 0.9800
C43 H43C 0.9800
C44 C45 1.539(4)
C44 H44A 0.9800
C44 H44B 0.9800
C44 H44C 0.9800
C45 C46 1.544(4)
C45 Si2 1.883(3)
C45 H45 1.0000
C46 H46A 0.9800
C46 H46B 0.9800
C46 H46C 0.9800
N1 S1 1.622(2)
N3 S2 1.623(2)
O1 S1 1.4302(18)
O2 S1 1.4339(19)
O3 S2 1.4362(19)
O4 S2 1.4360(18)

loop_
_geom_torsion_atom_site_label_1
_geom_torsion_atom_site_label_2
_geom_torsion_atom_site_label_3
_geom_torsion_atom_site_label_4
_geom_torsion
C7 C2 C3 C4 2.5(4)
C1 C2 C3 C4 -177.8(3)
C2 C3 C4 C5 -1.6(4)
C3 C4 C5 C6 -0.8(4)
C3 C4 C5 S1 177.5(2)
C4 C5 C6 C7 2.1(4)
S1 C5 C6 C7 -176.1(2)
C3 C2 C7 C6 -1.1(4)
C1 C2 C7 C6 179.2(3)
C5 C6 C7 C2 -1.1(4)
N1 C8 C9 C10 33.3(2)
N1 C8 C9 C12 -85.9(3)
C8 C9 C10 C13 158.4(2)
C12 C9 C10 C13 -81.9(3)
C8 C9 C10 C11 -20.7(3)
C12 C9 C10 C11 99.1(3)
C13 C10 C11 N1 -179.6(2)
C9 C10 C11 N1 -0.6(3)
C9 C10 C13 C14 -2.2(4)
C11 C10 C13 C14 176.7(2)
C9 C10 C13 Si1 174.9(2)
C11 C10 C13 Si1 -6.2(4)
C10 C13 C14 N2 -154(5)
Si1 C13 C14 N2 29(5)
C30 C25 C26 C27 -0.1(4)
C24 C25 C26 C27 -178.7(3)
C25 C26 C27 C28 0.1(4)
C26 C27 C28 C29 -0.9(4)
C26 C27 C28 S2 178.6(2)
C27 C28 C29 C30 1.9(4)
S2 C28 C29 C30 -177.7(2)
C28 C29 C30 C25 -2.0(4)
C26 C25 C30 C29 1.1(4)
C24 C25 C30 C29 179.7(3)
N3 C31 C32 C33 32.7(2)
N3 C31 C32 C35 -86.1(3)
C31 C32 C33 C36 160.5(2)
C35 C32 C33 C36 -80.0(3)
C31 C32 C33 C34 -19.9(3)
C35 C32 C33 C34 99.6(3)
C36 C33 C34 N3 178.4(2)
C32 C33 C34 N3 -1.2(3)
C34 C33 C36 C37 179.1(2)
C32 C33 C36 C37 -1.4(4)
C34 C33 C36 Si2 -6.2(4)
C32 C33 C36 Si2 173.4(2)
C33 C36 C37 N4 171(6)
Si2 C36 C37 N4 -4(6)
C10 C11 N1 C8 23.0(3)
C10 C11 N1 S1 165.48(17)
C9 C8 N1 C11 -36.0(3)
C9 C8 N1 S1 -177.44(17)
C33 C34 N3 C31 23.4(3)
C33 C34 N3 S2 168.79(17)
C32 C31 N3 C34 -35.8(3)
C32 C31 N3 S2 179.98(17)
C11 N1 S1 O1 176.65(19)
C8 N1 S1 O1 -45.1(2)
C11 N1 S1 O2 46.9(2)
C8 N1 S1 O2 -174.85(18)
C11 N1 S1 C5 -68.1(2)
C8 N1 S1 C5 70.2(2)
C4 C5 S1 O1 18.2(2)
C6 C5 S1 O1 -163.6(2)
C4 C5 S1 O2 149.5(2)
C6 C5 S1 O2 -32.2(2)
C4 C5 S1 N1 -96.6(2)
C6 C5 S1 N1 81.7(2)
C34 N3 S2 O4 176.90(18)
C31 N3 S2 O4 -42.0(2)
C34 N3 S2 O3 47.5(2)
C31 N3 S2 O3 -171.36(19)
C34 N3 S2 C28 -67.2(2)
C31 N3 S2 C28 73.9(2)
C29 C28 S2 O4 -164.8(2)
C27 C28 S2 O4 15.6(2)
C29 C28 S2 O3 -33.6(2)
C27 C28 S2 O3 146.8(2)
C29 C28 S2 N3 80.0(2)
C27 C28 S2 N3 -99.6(2)
C17 C16 Si1 C19 -54.6(3)
C15 C16 Si1 C19 -179.8(3)
C17 C16 Si1 C22 179.5(2)
C15 C16 Si1 C22 54.3(3)
C17 C16 Si1 C13 66.7(3)
C15 C16 Si1 C13 -58.5(3)
C18 C19 Si1 C16 -54.3(2)
C20 C19 Si1 C16 179.69(19)
C18 C19 Si1 C22 69.5(2)
C20 C19 Si1 C22 -56.5(2)
C18 C19 Si1 C13 -173.30(19)
C20 C19 Si1 C13 60.7(2)
C23 C22 Si1 C16 -174.7(2)
C21 C22 Si1 C16 58.4(3)
C23 C22 Si1 C19 61.7(2)
C21 C22 Si1 C19 -65.2(3)
C23 C22 Si1 C13 -59.7(2)
C21 C22 Si1 C13 173.4(3)
C10 C13 Si1 C16 -87.3(3)
C14 C13 Si1 C16 89.8(2)
C10 C13 Si1 C19 33.0(3)
C14 C13 Si1 C19 -149.86(19)
C10 C13 Si1 C22 156.0(2)
C14 C13 Si1 C22 -26.9(2)
C40 C39 Si2 C45 -52.1(2)
C38 C39 Si2 C45 -177.36(17)
C40 C39 Si2 C42 71.5(2)
C38 C39 Si2 C42 -53.8(2)
C40 C39 Si2 C36 -169.30(19)
C38 C39 Si2 C36 65.4(2)
C44 C45 Si2 C39 -175.50(19)
C46 C45 Si2 C39 -50.5(2)
C44 C45 Si2 C42 58.7(2)
C46 C45 Si2 C42 -176.3(2)
C44 C45 Si2 C36 -53.9(2)
C46 C45 Si2 C36 71.1(2)
C43 C42 Si2 C39 -58.7(2)
C41 C42 Si2 C39 68.1(2)
C43 C42 Si2 C45 64.9(2)
C41 C42 Si2 C45 -168.2(2)
C43 C42 Si2 C36 177.80(19)
C41 C42 Si2 C36 -55.3(2)
C33 C36 Si2 C39 27.1(3)
C37 C36 Si2 C39 -158.1(2)
C33 C36 Si2 C45 -92.8(3)
C37 C36 Si2 C45 82.0(2)
C33 C36 Si2 C42 151.3(2)
C37 C36 Si2 C42 -33.9(2)
